data_7130187
loop_
_publ_author_name
'Zhang, Jin'
'Li, Tao'
'Li, Xue'
'Zhang, Gaopeng'
'Fang, Shuai'
'Yan, Wenxuan'
'Li, Xiangyang'
'Yang, Xiufang'
'Ma, Yangmin'
'Szostak, Michal'

_publ_section_title
;
 Air-Stable, Well-Defined Palladium--BIAN--NHC Chloro Dimer:
 Fast-Activating, Highly Efficient Catalyst for Cross-Coupling
;
_journal_name_full 'Chemical Communications'
_journal_paper_doi 10.1039/D2CC02253B
_journal_year 2022
_chemical_formula_moiety 'C74 H80 Cl4 N4 Pd2'
_chemical_formula_sum 'C74 H80 Cl4 N4 Pd2'
_chemical_formula_weight 1380.02
_space_group_crystal_system monoclinic
_space_group_IT_number 14
_space_group_name_Hall '-P 2ybc'
_space_group_name_H-M_alt 'P 1 21/c 1'
_atom_sites_solution_hydrogens geom
_atom_sites_solution_primary dual
_audit_creation_date 2021-07-06
_audit_creation_method
;
Olex2 1.2
(compiled 2018.05.29 svn.r3508 for OlexSys, GUI svn.r5506)
;
_audit_update_record
;
2022-03-17 deposited with the CCDC.	2022-06-02 downloaded from the CCDC.
;
_cell_angle_alpha 90
_cell_angle_beta 94.362(14)
_cell_angle_gamma 90
_cell_formula_units_Z 4
_cell_length_a 18.932(5)
_cell_length_b 15.475(4)
_cell_length_c 22.985(6)
_cell_measurement_reflns_used 6289
_cell_measurement_temperature 273(2)
_cell_measurement_theta_max 27.42
_cell_measurement_theta_min 2.40
_cell_volume 6714(3)
_computing_cell_refinement 'SAINT V8.40B (?, 2016)'
_computing_data_reduction 'SAINT V8.40B (?, 2016)'
_computing_molecular_graphics 'Olex2 (Dolomanov et al., 2009)'
_computing_publication_material 'Olex2 (Dolomanov et al., 2009)'
_computing_structure_refinement 'ShelXL (Sheldrick, 2015)'
_computing_structure_solution 'ShelXT (Sheldrick, 2015)'
_diffrn_ambient_temperature 273.15
_diffrn_measured_fraction_theta_full 0.999
_diffrn_measured_fraction_theta_max 0.999
_diffrn_measurement_device_type 'Bruker APEX-II CCD'
_diffrn_measurement_method '\f and \w scans'
_diffrn_radiation_type MoK\a
_diffrn_radiation_wavelength 0.71073
_diffrn_reflns_av_R_equivalents 0.0831
_diffrn_reflns_av_unetI/netI 0.0812
_diffrn_reflns_Laue_measured_fraction_full 0.999
_diffrn_reflns_Laue_measured_fraction_max 0.999
_diffrn_reflns_limit_h_max 18
_diffrn_reflns_limit_h_min -22
_diffrn_reflns_limit_k_max 18
_diffrn_reflns_limit_k_min -18
_diffrn_reflns_limit_l_max 27
_diffrn_reflns_limit_l_min -27
_diffrn_reflns_number 44065
_diffrn_reflns_point_group_measured_fraction_full 0.999
_diffrn_reflns_point_group_measured_fraction_max 0.999
_diffrn_reflns_theta_full 25.010
_diffrn_reflns_theta_max 25.010
_diffrn_reflns_theta_min 2.148
_diffrn_standards_number 0
_exptl_absorpt_coefficient_mu 0.739
_exptl_absorpt_correction_T_max 0.7456
_exptl_absorpt_correction_T_min 0.6569
_exptl_absorpt_correction_type none
_exptl_absorpt_process_details
;
SADABS-2016/2 (Bruker,2016/2) was used for absorption correction.
wR2(int) was 0.0722 before and 0.0614 after correction.
The Ratio of minimum to maximum transmission is 0.8810.
The \l/2 correction factor is Not present.
;
_exptl_crystal_density_diffrn 1.365
_exptl_crystal_description block
_exptl_crystal_F_000 2848
_exptl_crystal_size_max 0.11
_exptl_crystal_size_mid 0.1
_exptl_crystal_size_min 0.09
_refine_diff_density_max 0.650
_refine_diff_density_min -0.908
_refine_diff_density_rms 0.193
_refine_ls_extinction_method none
_refine_ls_goodness_of_fit_ref 1.064
_refine_ls_hydrogen_treatment constr
_refine_ls_matrix_type full
_refine_ls_number_parameters 773
_refine_ls_number_reflns 11815
_refine_ls_number_restraints 0
_refine_ls_restrained_S_all 1.064
_refine_ls_R_factor_all 0.0970
_refine_ls_R_factor_gt 0.0542
_refine_ls_shift/su_max 0.001
_refine_ls_shift/su_mean 0.000
_refine_ls_structure_factor_coef Fsqd
_refine_ls_weighting_details 'w=1/[\s^2^(Fo^2^)+(0.0637P)^2^] where P=(Fo^2^+2Fc^2^)/3'
_refine_ls_weighting_scheme calc
_refine_ls_wR_factor_gt 0.1202
_refine_ls_wR_factor_ref 0.1488
_reflns_Friedel_coverage 0.000
_reflns_number_gt 7822
_reflns_number_total 11815
_reflns_threshold_expression 'I > 2\s(I)'
_cod_data_source_file d2cc02253b2.cif
_cod_data_source_block sust_3047_0m
_cod_database_code 7130187
_shelx_shelxl_version_number 2014/7
_shelx_space_group_comment
;
The symmetry employed for this shelxl refinement is uniquely defined
by the following loop, which should always be used as a source of
symmetry information in preference to the above space-group names.
They are only intended as comments.
;
_shelx_estimated_absorpt_t_max 0.936
_shelx_estimated_absorpt_t_min 0.923
_olex2_refinement_description
;
1. Fixed Uiso
 At 1.2 times of:
  All C(H) groups
 At 1.5 times of:
  All C(H,H,H) groups
2.a Ternary CH refined with riding coordinates:
 C2(H2), C11(H11), C27(H27), C36(H36), C39(H39), C48(H48), C64(H64), C73(H73)
2.b Aromatic/amide H refined with riding coordinates:
 C5(H5), C6(H6), C7(H7), C15(H15), C16(H16), C17(H17), C19(H19), C20(H20),
 C21(H21), C32(H32), C33(H33), C34(H34), C42(H42), C43(H43), C44(H44), C53(H53),
  C54(H54), C55(H55), C58(H58), C59(H59), C60(H60), C67(H67), C68(H68), C71(H71)
2.c Idealised Me refined as rotating group:
 C1(H1A,H1B,H1C), C3(H3A,H3B,H3C), C10(H10A,H10B,H10C), C12(H12A,H12B,H12C),
 C26(H26A,H26B,H26C), C28(H28A,H28B,H28C), C35(H35A,H35B,H35C), C37(H37A,H37B,
 H37C), C38(H38C,H38A,H38B), C40(H40A,H40B,H40C), C47(H47A,H47B,H47C), C49(H49A,
 H49B,H49C), C63(H63A,H63B,H63C), C65(H65A,H65B,H65C), C72(H72A,H72B,H72C),
 C74(H74A,H74B,H74C)
;
_olex2_submission_special_instructions 'No special instructions were received'

loop_
_space_group_symop_operation_xyz
'x, y, z'
'-x, y+1/2, -z+1/2'
'-x, -y, -z'
'x, -y-1/2, z-1/2'

loop_
_atom_site_label
_atom_site_type_symbol
_atom_site_fract_x
_atom_site_fract_y
_atom_site_fract_z
_atom_site_U_iso_or_equiv
_atom_site_adp_type
_atom_site_occupancy
_atom_site_site_symmetry_order
_atom_site_calc_flag
_atom_site_refinement_flags_posn
_atom_site_refinement_flags_adp
_atom_site_refinement_flags_occupancy
_atom_site_disorder_assembly
_atom_site_disorder_group
Pd1 Pd 0.21176(2) 1.02085(3) 0.10950(2) 0.04064(14) Uani 1 1 d . . . . .
Pd2 Pd 0.34002(2) 0.86841(3) 0.09042(2) 0.03781(14) Uani 1 1 d . . . . .
Cl1 Cl 0.11915(11) 1.07277(15) 0.05143(8) 0.0873(7) Uani 1 1 d . . . . .
Cl2 Cl 0.25286(10) 0.93839(12) 0.03096(7) 0.0674(5) Uani 1 1 d . . . . .
Cl3 Cl 0.31548(8) 0.97539(10) 0.16171(6) 0.0474(4) Uani 1 1 d . . . . .
Cl4 Cl 0.43250(9) 0.81762(11) 0.14966(7) 0.0590(4) Uani 1 1 d . . . . .
N1 N 0.3195(2) 0.6975(3) 0.03470(18) 0.0344(10) Uani 1 1 d . . . . .
N2 N 0.3849(2) 0.7784(3) -0.01664(18) 0.0324(10) Uani 1 1 d . . . . .
N3 N 0.1973(2) 1.1484(3) 0.20658(18) 0.0336(10) Uani 1 1 d . . . . .
N4 N 0.1388(2) 1.0285(3) 0.21688(18) 0.0373(11) Uani 1 1 d . . . . .
C1 C 0.2979(4) 0.9998(4) -0.1028(3) 0.079(2) Uani 1 1 d . . . . .
H1A H 0.3098 1.0291 -0.0666 0.118 Uiso 1 1 calc GR . . . .
H1B H 0.2473 0.9964 -0.1097 0.118 Uiso 1 1 calc GR . . . .
H1C H 0.3171 1.0311 -0.1341 0.118 Uiso 1 1 calc GR . . . .
C2 C 0.3289(3) 0.9090(4) -0.0999(3) 0.0519(16) Uani 1 1 d . . . . .
H2 H 0.3006 0.8749 -0.0743 0.062 Uiso 1 1 calc R . . . .
C3 C 0.3199(5) 0.8681(5) -0.1607(3) 0.088(3) Uani 1 1 d . . . . .
H3A H 0.3470 0.9001 -0.1870 0.132 Uiso 1 1 calc GR . . . .
H3B H 0.2708 0.8691 -0.1745 0.132 Uiso 1 1 calc GR . . . .
H3C H 0.3363 0.8094 -0.1586 0.132 Uiso 1 1 calc GR . . . .
C4 C 0.4052(3) 0.9061(4) -0.0741(2) 0.0453(15) Uani 1 1 d . . . . .
C5 C 0.4536(4) 0.9654(4) -0.0923(3) 0.0594(19) Uani 1 1 d . . . . .
H5 H 0.4389 1.0079 -0.1191 0.071 Uiso 1 1 calc R . . . .
C6 C 0.5229(4) 0.9617(4) -0.0708(3) 0.071(2) Uani 1 1 d . . . . .
H6 H 0.5540 1.0038 -0.0823 0.085 Uiso 1 1 calc R . . . .
C7 C 0.5483(4) 0.8991(5) -0.0335(3) 0.0569(18) Uani 1 1 d . . . . .
H7 H 0.5962 0.8980 -0.0209 0.068 Uiso 1 1 calc R . . . .
C8 C 0.5037(3) 0.8378(4) -0.0145(2) 0.0433(15) Uani 1 1 d . . . . .
C9 C 0.4327(3) 0.8443(3) -0.0346(2) 0.0349(13) Uani 1 1 d . . . . .
C10 C 0.5907(4) 0.7910(5) 0.0705(3) 0.080(2) Uani 1 1 d . . . . .
H10A H 0.6325 0.8080 0.0524 0.120 Uiso 1 1 calc GR . . . .
H10B H 0.6015 0.7432 0.0963 0.120 Uiso 1 1 calc GR . . . .
H10C H 0.5738 0.8387 0.0923 0.120 Uiso 1 1 calc GR . . . .
C11 C 0.5337(3) 0.7641(4) 0.0238(3) 0.0506(16) Uani 1 1 d . . . . .
H11 H 0.4943 0.7405 0.0441 0.061 Uiso 1 1 calc R . . . .
C12 C 0.5608(4) 0.6915(5) -0.0129(3) 0.083(2) Uani 1 1 d . . . . .
H12A H 0.5245 0.6750 -0.0422 0.124 Uiso 1 1 calc GR . . . .
H12B H 0.5732 0.6428 0.0117 0.124 Uiso 1 1 calc GR . . . .
H12C H 0.6018 0.7109 -0.0313 0.124 Uiso 1 1 calc GR . . . .
C13 C 0.3745(3) 0.7017(3) -0.0459(2) 0.0336(12) Uani 1 1 d . . . . .
C14 C 0.3918(3) 0.6553(3) -0.0989(2) 0.0378(13) Uani 1 1 d . . . . .
C15 C 0.4272(3) 0.6715(4) -0.1468(2) 0.0468(15) Uani 1 1 d . . . . .
H15 H 0.4509 0.7235 -0.1509 0.056 Uiso 1 1 calc R . . . .
C16 C 0.4270(4) 0.6066(5) -0.1906(3) 0.0571(18) Uani 1 1 d . . . . .
H16 H 0.4514 0.6169 -0.2236 0.069 Uiso 1 1 calc R . . . .
C17 C 0.3928(3) 0.5310(4) -0.1862(3) 0.0550(17) Uani 1 1 d . . . . .
H17 H 0.3938 0.4904 -0.2159 0.066 Uiso 1 1 calc R . . . .
C18 C 0.3559(3) 0.5128(4) -0.1372(3) 0.0443(15) Uani 1 1 d . . . . .
C19 C 0.3170(3) 0.4377(4) -0.1273(3) 0.0559(17) Uani 1 1 d . . . . .
H19 H 0.3149 0.3931 -0.1545 0.067 Uiso 1 1 calc R . . . .
C20 C 0.2827(3) 0.4304(4) -0.0782(3) 0.0586(18) Uani 1 1 d . . . . .
H20 H 0.2581 0.3795 -0.0724 0.070 Uiso 1 1 calc R . . . .
C21 C 0.2819(3) 0.4958(4) -0.0346(3) 0.0476(15) Uani 1 1 d . . . . .
H21 H 0.2567 0.4888 -0.0017 0.057 Uiso 1 1 calc R . . . .
C22 C 0.3199(3) 0.5693(3) -0.0433(2) 0.0408(14) Uani 1 1 d . . . . .
C23 C 0.3338(3) 0.6511(3) -0.0140(2) 0.0345(13) Uani 1 1 d . . . . .
C24 C 0.3567(3) 0.5763(3) -0.0944(2) 0.0359(13) Uani 1 1 d . . . . .
C25 C 0.3516(3) 0.7767(4) 0.0337(2) 0.0361(13) Uani 1 1 d . . . . .
C26 C 0.4194(4) 0.5198(4) 0.0976(3) 0.076(2) Uani 1 1 d . . . . .
H26A H 0.4024 0.4695 0.1166 0.114 Uiso 1 1 calc GR . . . .
H26B H 0.4702 0.5184 0.0992 0.114 Uiso 1 1 calc GR . . . .
H26C H 0.4007 0.5204 0.0576 0.114 Uiso 1 1 calc GR . . . .
C27 C 0.3950(3) 0.6017(4) 0.1286(3) 0.0523(16) Uani 1 1 d . . . . .
H27 H 0.4150 0.6514 0.1091 0.063 Uiso 1 1 calc R . . . .
C28 C 0.4270(4) 0.6019(5) 0.1921(3) 0.085(3) Uani 1 1 d . . . . .
H28A H 0.4065 0.6481 0.2130 0.127 Uiso 1 1 calc GR . . . .
H28B H 0.4773 0.6099 0.1927 0.127 Uiso 1 1 calc GR . . . .
H28C H 0.4170 0.5477 0.2101 0.127 Uiso 1 1 calc GR . . . .
C29 C 0.3147(3) 0.6131(4) 0.1239(2) 0.0440(15) Uani 1 1 d . . . . .
C30 C 0.2785(3) 0.6627(4) 0.0799(2) 0.0382(13) Uani 1 1 d . . . . .
C31 C 0.2053(3) 0.6741(4) 0.0743(3) 0.0479(15) Uani 1 1 d . . . . .
C32 C 0.1673(4) 0.6328(5) 0.1156(3) 0.0634(19) Uani 1 1 d . . . . .
H32 H 0.1183 0.6391 0.1139 0.076 Uiso 1 1 calc R . . . .
C33 C 0.2000(4) 0.5835(5) 0.1585(3) 0.072(2) Uani 1 1 d . . . . .
H33 H 0.1729 0.5564 0.1852 0.086 Uiso 1 1 calc R . . . .
C34 C 0.2720(4) 0.5730(4) 0.1634(3) 0.066(2) Uani 1 1 d . . . . .
H34 H 0.2929 0.5388 0.1932 0.079 Uiso 1 1 calc R . . . .
C35 C 0.1336(4) 0.6641(7) -0.0209(3) 0.120(4) Uani 1 1 d . . . . .
H35A H 0.1702 0.6334 -0.0390 0.181 Uiso 1 1 calc GR . . . .
H35B H 0.1059 0.6967 -0.0499 0.181 Uiso 1 1 calc GR . . . .
H35C H 0.1037 0.6235 -0.0029 0.181 Uiso 1 1 calc GR . . . .
C36 C 0.1672(3) 0.7255(5) 0.0255(3) 0.067(2) Uani 1 1 d . . . . .
H36 H 0.2023 0.7611 0.0073 0.080 Uiso 1 1 calc R . . . .
C37 C 0.1109(4) 0.7853(5) 0.0473(3) 0.086(3) Uani 1 1 d . . . . .
H37A H 0.0742 0.7514 0.0627 0.129 Uiso 1 1 calc GR . . . .
H37B H 0.0910 0.8199 0.0155 0.129 Uiso 1 1 calc GR . . . .
H37C H 0.1321 0.8222 0.0773 0.129 Uiso 1 1 calc GR . . . .
C38 C 0.3766(4) 1.2399(5) 0.2708(3) 0.078(2) Uani 1 1 d . . . . .
H38C H 0.4002 1.2910 0.2587 0.117 Uiso 1 1 calc GR . . . .
H38A H 0.4089 1.2058 0.2955 0.117 Uiso 1 1 calc GR . . . .
H38B H 0.3368 1.2560 0.2919 0.117 Uiso 1 1 calc GR . . . .
C39 C 0.3509(3) 1.1871(4) 0.2171(3) 0.0461(15) Uani 1 1 d . . . . .
H39 H 0.3284 1.1345 0.2305 0.055 Uiso 1 1 calc R . . . .
C40 C 0.4149(3) 1.1605(5) 0.1859(3) 0.072(2) Uani 1 1 d . . . . .
H40A H 0.3997 1.1341 0.1492 0.109 Uiso 1 1 calc GR . . . .
H40B H 0.4426 1.1198 0.2095 0.109 Uiso 1 1 calc GR . . . .
H40C H 0.4431 1.2105 0.1791 0.109 Uiso 1 1 calc GR . . . .
C41 C 0.2964(3) 1.2362(4) 0.1786(2) 0.0436(14) Uani 1 1 d . . . . .
C42 C 0.3181(4) 1.3060(4) 0.1453(3) 0.069(2) Uani 1 1 d . . . . .
H42 H 0.3661 1.3189 0.1453 0.083 Uiso 1 1 calc R . . . .
C43 C 0.2696(5) 1.3558(5) 0.1127(4) 0.088(3) Uani 1 1 d . . . . .
H43 H 0.2853 1.4005 0.0899 0.105 Uiso 1 1 calc R . . . .
C44 C 0.1996(4) 1.3404(5) 0.1135(3) 0.072(2) Uani 1 1 d . . . . .
H44 H 0.1676 1.3757 0.0920 0.086 Uiso 1 1 calc R . . . .
C45 C 0.1748(3) 1.2745(4) 0.1451(3) 0.0501(16) Uani 1 1 d . . . . .
C46 C 0.2244(3) 1.2219(3) 0.1762(2) 0.0373(13) Uani 1 1 d . . . . .
C47 C 0.0731(4) 1.3324(6) 0.1927(3) 0.108(3) Uani 1 1 d . . . . .
H47A H 0.1014 1.3258 0.2289 0.163 Uiso 1 1 calc GR . . . .
H47B H 0.0241 1.3240 0.1992 0.163 Uiso 1 1 calc GR . . . .
H47C H 0.0796 1.3894 0.1775 0.163 Uiso 1 1 calc GR . . . .
C48 C 0.0956(3) 1.2657(5) 0.1490(3) 0.069(2) Uani 1 1 d . . . . .
H48 H 0.0862 1.2081 0.1644 0.083 Uiso 1 1 calc R . . . .
C49 C 0.0509(4) 1.2767(6) 0.0913(3) 0.093(3) Uani 1 1 d . . . . .
H49A H 0.0547 1.3352 0.0780 0.140 Uiso 1 1 calc GR . . . .
H49B H 0.0023 1.2639 0.0970 0.140 Uiso 1 1 calc GR . . . .
H49C H 0.0677 1.2380 0.0628 0.140 Uiso 1 1 calc GR . . . .
C50 C 0.1783(3) 1.0720(3) 0.1797(2) 0.0331(12) Uani 1 1 d . . . . .
C51 C 0.1710(3) 1.1508(3) 0.2606(2) 0.0322(12) Uani 1 1 d . . . . .
C52 C 0.1691(3) 1.2036(3) 0.3137(2) 0.0359(13) Uani 1 1 d . . . . .
C53 C 0.1966(3) 1.2806(4) 0.3351(3) 0.0471(15) Uani 1 1 d . . . . .
H53 H 0.2235 1.3156 0.3123 0.056 Uiso 1 1 calc R . . . .
C54 C 0.1832(3) 1.3053(4) 0.3922(3) 0.0530(17) Uani 1 1 d . . . . .
H54 H 0.2037 1.3559 0.4074 0.064 Uiso 1 1 calc R . . . .
C55 C 0.1415(3) 1.2581(4) 0.4260(3) 0.0554(17) Uani 1 1 d . . . . .
H55 H 0.1325 1.2783 0.4629 0.066 Uiso 1 1 calc R . . . .
C56 C 0.1118(3) 1.1786(4) 0.4056(2) 0.0462(15) Uani 1 1 d . . . . .
C57 C 0.1275(3) 1.1533(4) 0.3498(2) 0.0371(13) Uani 1 1 d . . . . .
C58 C 0.0678(4) 1.1203(5) 0.4353(3) 0.064(2) Uani 1 1 d . . . . .
H58 H 0.0554 1.1338 0.4726 0.076 Uiso 1 1 calc R . . . .
C59 C 0.0444(4) 1.0467(5) 0.4100(3) 0.066(2) Uani 1 1 d . . . . .
H59 H 0.0156 1.0103 0.4300 0.079 Uiso 1 1 calc R . . . .
C60 C 0.0623(3) 1.0227(4) 0.3535(3) 0.0559(17) Uani 1 1 d . . . . .
H60 H 0.0457 0.9709 0.3372 0.067 Uiso 1 1 calc R . . . .
C61 C 0.1036(3) 1.0750(4) 0.3232(2) 0.0391(13) Uani 1 1 d . . . . .
C62 C 0.1348(3) 1.0780(4) 0.2668(2) 0.0368(13) Uani 1 1 d . . . . .
C63 C -0.0500(4) 1.0285(6) 0.1004(4) 0.104(3) Uani 1 1 d . . . . .
H63A H -0.0223 1.0070 0.0703 0.155 Uiso 1 1 calc GR . . . .
H63B H -0.0681 1.0847 0.0898 0.155 Uiso 1 1 calc GR . . . .
H63C H -0.0889 0.9898 0.1052 0.155 Uiso 1 1 calc GR . . . .
C64 C -0.0043(4) 1.0345(5) 0.1570(3) 0.073(2) Uani 1 1 d . . . . .
H64 H 0.0322 1.0781 0.1517 0.088 Uiso 1 1 calc R . . . .
C65 C -0.0495(5) 1.0676(6) 0.2055(4) 0.117(4) Uani 1 1 d . . . . .
H65A H -0.0875 1.0278 0.2104 0.175 Uiso 1 1 calc GR . . . .
H65B H -0.0687 1.1233 0.1948 0.175 Uiso 1 1 calc GR . . . .
H65C H -0.0205 1.0722 0.2415 0.175 Uiso 1 1 calc GR . . . .
C66 C 0.0335(3) 0.9516(4) 0.1766(3) 0.0535(17) Uani 1 1 d . . . . .
C67 C -0.0015(4) 0.8733(5) 0.1672(3) 0.065(2) Uani 1 1 d . . . . .
H67 H -0.0467 0.8727 0.1482 0.078 Uiso 1 1 calc R . . . .
C68 C 0.0296(4) 0.7965(5) 0.1856(3) 0.065(2) Uani 1 1 d . . . . .
H68 H 0.0054 0.7447 0.1787 0.078 Uiso 1 1 calc R . . . .
C69 C 0.1345(3) 0.8719(4) 0.2251(2) 0.0442(15) Uani 1 1 d . . . . .
C70 C 0.1018(3) 0.9479(4) 0.2052(2) 0.0388(14) Uani 1 1 d . . . . .
C71 C 0.0956(3) 0.7961(4) 0.2138(3) 0.0568(18) Uani 1 1 d . . . . .
H71 H 0.1155 0.7435 0.2259 0.068 Uiso 1 1 calc R . . . .
C72 C 0.1988(4) 0.8483(5) 0.3220(3) 0.072(2) Uani 1 1 d . . . . .
H72A H 0.1752 0.8959 0.3390 0.108 Uiso 1 1 calc GR . . . .
H72B H 0.2450 0.8411 0.3416 0.108 Uiso 1 1 calc GR . . . .
H72C H 0.1716 0.7965 0.3260 0.108 Uiso 1 1 calc GR . . . .
C73 C 0.2059(3) 0.8662(4) 0.2581(3) 0.0495(16) Uani 1 1 d . . . . .
H73 H 0.2293 0.9223 0.2550 0.059 Uiso 1 1 calc R . . . .
C74 C 0.2520(3) 0.7985(4) 0.2323(3) 0.0660(19) Uani 1 1 d . . . . .
H74A H 0.2355 0.7419 0.2419 0.099 Uiso 1 1 calc GR . . . .
H74B H 0.3001 0.8055 0.2480 0.099 Uiso 1 1 calc GR . . . .
H74C H 0.2497 0.8049 0.1907 0.099 Uiso 1 1 calc GR . . . .

loop_
_atom_site_aniso_label
_atom_site_aniso_U_11
_atom_site_aniso_U_22
_atom_site_aniso_U_33
_atom_site_aniso_U_23
_atom_site_aniso_U_13
_atom_site_aniso_U_12
Pd1 0.0487(3) 0.0451(3) 0.0291(2) -0.00401(19) 0.0094(2) 0.0033(2)
Pd2 0.0437(3) 0.0374(3) 0.0337(2) -0.00925(19) 0.0117(2) -0.0035(2)
Cl1 0.0885(14) 0.1237(18) 0.0476(10) -0.0033(11) -0.0077(10) 0.0417(13)
Cl2 0.0809(12) 0.0847(13) 0.0363(8) -0.0170(8) 0.0037(9) 0.0310(10)
Cl3 0.0517(9) 0.0515(9) 0.0393(8) -0.0164(7) 0.0057(7) 0.0058(7)
Cl4 0.0641(11) 0.0595(11) 0.0523(9) -0.0133(8) -0.0029(8) 0.0102(9)
N1 0.037(3) 0.036(3) 0.031(2) -0.003(2) 0.006(2) -0.006(2)
N2 0.037(3) 0.028(2) 0.033(2) -0.0036(19) 0.009(2) -0.005(2)
N3 0.036(3) 0.035(3) 0.030(2) 0.002(2) 0.005(2) 0.003(2)
N4 0.040(3) 0.041(3) 0.033(2) -0.004(2) 0.009(2) -0.001(2)
C1 0.091(6) 0.054(5) 0.091(6) -0.004(4) 0.006(5) 0.023(4)
C2 0.061(4) 0.050(4) 0.045(4) 0.000(3) 0.008(3) -0.003(3)
C3 0.113(7) 0.085(6) 0.063(5) -0.022(4) -0.017(5) 0.020(5)
C4 0.063(4) 0.034(3) 0.042(3) -0.006(3) 0.022(3) 0.000(3)
C5 0.081(5) 0.039(4) 0.063(4) 0.003(3) 0.033(4) -0.005(4)
C6 0.081(6) 0.050(5) 0.089(6) -0.012(4) 0.050(5) -0.027(4)
C7 0.052(4) 0.065(5) 0.056(4) -0.013(4) 0.017(3) -0.013(4)
C8 0.046(4) 0.044(4) 0.043(3) -0.011(3) 0.022(3) -0.012(3)
C9 0.044(3) 0.027(3) 0.036(3) -0.010(2) 0.021(3) -0.006(3)
C10 0.080(5) 0.092(6) 0.065(5) -0.014(4) -0.013(4) 0.003(5)
C11 0.046(4) 0.061(4) 0.045(4) -0.004(3) 0.009(3) -0.002(3)
C12 0.086(6) 0.080(6) 0.081(5) -0.021(5) -0.008(5) 0.028(5)
C13 0.037(3) 0.032(3) 0.032(3) -0.008(2) 0.005(2) -0.007(2)
C14 0.040(3) 0.038(3) 0.036(3) -0.007(2) 0.007(3) 0.000(3)
C15 0.049(4) 0.050(4) 0.043(3) -0.004(3) 0.010(3) -0.002(3)
C16 0.066(4) 0.074(5) 0.032(3) -0.004(3) 0.015(3) 0.022(4)
C17 0.063(4) 0.058(5) 0.043(4) -0.018(3) -0.001(3) 0.014(4)
C18 0.048(4) 0.039(3) 0.045(4) -0.018(3) -0.006(3) 0.005(3)
C19 0.066(5) 0.041(4) 0.058(4) -0.015(3) -0.011(4) 0.000(3)
C20 0.058(4) 0.032(4) 0.083(5) -0.007(3) -0.013(4) -0.010(3)
C21 0.045(4) 0.042(4) 0.055(4) 0.005(3) -0.003(3) -0.006(3)
C22 0.049(4) 0.033(3) 0.041(3) -0.001(3) 0.003(3) 0.000(3)
C23 0.036(3) 0.032(3) 0.036(3) -0.005(2) 0.004(3) -0.006(2)
C24 0.037(3) 0.035(3) 0.034(3) -0.007(2) -0.005(3) 0.003(3)
C25 0.035(3) 0.042(3) 0.032(3) 0.005(2) 0.006(3) 0.005(3)
C26 0.067(5) 0.072(5) 0.089(6) -0.006(4) 0.001(4) 0.016(4)
C27 0.063(4) 0.045(4) 0.048(4) 0.011(3) -0.001(3) -0.005(3)
C28 0.101(6) 0.087(6) 0.061(5) 0.011(4) -0.022(5) 0.002(5)
C29 0.055(4) 0.038(4) 0.039(3) 0.001(3) 0.004(3) -0.010(3)
C30 0.045(3) 0.042(3) 0.030(3) -0.003(2) 0.016(3) -0.007(3)
C31 0.043(4) 0.060(4) 0.041(3) -0.011(3) 0.011(3) -0.007(3)
C32 0.049(4) 0.082(5) 0.062(5) -0.008(4) 0.025(4) -0.013(4)
C33 0.076(5) 0.065(5) 0.080(6) 0.004(4) 0.042(5) -0.031(4)
C34 0.101(6) 0.051(4) 0.047(4) 0.014(3) 0.018(4) -0.011(4)
C35 0.083(6) 0.200(11) 0.073(6) -0.053(7) -0.025(5) 0.055(7)
C36 0.037(4) 0.108(6) 0.056(4) -0.001(4) 0.007(3) 0.006(4)
C37 0.058(5) 0.123(7) 0.079(5) 0.007(5) 0.014(4) 0.025(5)
C38 0.082(5) 0.083(6) 0.067(5) -0.013(4) -0.009(4) 0.001(4)
C39 0.042(3) 0.045(4) 0.053(4) 0.003(3) 0.010(3) -0.005(3)
C40 0.056(4) 0.073(5) 0.092(6) 0.007(4) 0.029(4) 0.000(4)
C41 0.055(4) 0.036(3) 0.041(3) 0.002(3) 0.016(3) -0.001(3)
C42 0.070(5) 0.063(5) 0.077(5) 0.025(4) 0.015(4) -0.016(4)
C43 0.105(7) 0.059(5) 0.100(6) 0.051(5) 0.017(6) 0.004(5)
C44 0.075(5) 0.064(5) 0.076(5) 0.033(4) 0.007(4) 0.012(4)
C45 0.063(4) 0.044(4) 0.045(4) 0.004(3) 0.014(3) 0.008(3)
C46 0.045(3) 0.034(3) 0.034(3) 0.005(2) 0.014(3) -0.001(3)
C47 0.095(7) 0.160(9) 0.074(6) 0.029(6) 0.029(5) 0.067(6)
C48 0.055(4) 0.075(5) 0.078(5) 0.029(4) 0.011(4) 0.022(4)
C49 0.087(6) 0.119(7) 0.071(5) 0.009(5) -0.012(5) 0.036(5)
C50 0.040(3) 0.032(3) 0.028(3) 0.000(2) 0.005(2) 0.001(2)
C51 0.037(3) 0.031(3) 0.030(3) 0.003(2) 0.009(2) 0.002(2)
C52 0.037(3) 0.038(3) 0.032(3) -0.001(2) 0.001(3) 0.005(3)
C53 0.055(4) 0.035(3) 0.052(4) -0.004(3) 0.006(3) 0.000(3)
C54 0.065(4) 0.040(4) 0.053(4) -0.016(3) 0.001(4) 0.006(3)
C55 0.066(4) 0.061(5) 0.039(3) -0.013(3) 0.002(3) 0.017(4)
C56 0.046(4) 0.056(4) 0.037(3) -0.008(3) 0.004(3) 0.016(3)
C57 0.030(3) 0.048(4) 0.034(3) -0.004(3) 0.005(3) 0.004(3)
C58 0.066(5) 0.089(6) 0.038(4) -0.008(4) 0.018(3) 0.004(4)
C59 0.078(5) 0.073(5) 0.051(4) -0.003(4) 0.030(4) -0.017(4)
C60 0.067(4) 0.058(4) 0.045(4) -0.008(3) 0.017(3) -0.019(3)
C61 0.036(3) 0.046(4) 0.035(3) -0.001(3) 0.005(3) 0.001(3)
C62 0.037(3) 0.045(4) 0.030(3) -0.003(3) 0.005(3) -0.001(3)
C63 0.076(6) 0.140(9) 0.090(7) 0.007(6) -0.026(5) 0.007(6)
C64 0.059(5) 0.077(6) 0.081(5) -0.012(4) -0.011(4) 0.001(4)
C65 0.093(7) 0.141(9) 0.113(8) -0.031(7) -0.007(6) 0.050(6)
C66 0.040(4) 0.067(5) 0.053(4) -0.005(3) 0.005(3) -0.004(3)
C67 0.047(4) 0.087(6) 0.060(4) -0.014(4) 0.004(3) -0.030(4)
C68 0.062(5) 0.058(5) 0.076(5) -0.021(4) 0.018(4) -0.034(4)
C69 0.049(4) 0.044(4) 0.041(3) -0.005(3) 0.013(3) -0.012(3)
C70 0.038(3) 0.044(4) 0.034(3) -0.004(3) 0.007(3) -0.014(3)
C71 0.061(4) 0.039(4) 0.072(5) -0.008(3) 0.017(4) -0.022(3)
C72 0.084(5) 0.077(5) 0.054(4) -0.002(4) -0.004(4) -0.001(4)
C73 0.049(4) 0.043(4) 0.057(4) 0.000(3) 0.004(3) -0.012(3)
C74 0.064(4) 0.053(4) 0.081(5) 0.004(4) 0.009(4) 0.004(4)

loop_
_atom_type_symbol
_atom_type_description
_atom_type_scat_dispersion_real
_atom_type_scat_dispersion_imag
_atom_type_scat_source
C C 0.0033 0.0016 'International Tables Vol C Tables 4.2.6.8 and 6.1.1.4'
H H 0.0000 0.0000 'International Tables Vol C Tables 4.2.6.8 and 6.1.1.4'
Cl Cl 0.1484 0.1585 'International Tables Vol C Tables 4.2.6.8 and 6.1.1.4'
N N 0.0061 0.0033 'International Tables Vol C Tables 4.2.6.8 and 6.1.1.4'
Pd Pd -0.9988 1.0072 'International Tables Vol C Tables 4.2.6.8 and 6.1.1.4'

loop_
_geom_angle_atom_site_label_1
_geom_angle_atom_site_label_2
_geom_angle_atom_site_label_3
_geom_angle
_geom_angle_site_symmetry_1
_geom_angle_site_symmetry_3
_geom_angle_publ_flag
Cl1 Pd1 Cl2 91.49(7) . . ?
Cl1 Pd1 Cl3 173.27(7) . . ?
Cl3 Pd1 Cl2 85.28(6) . . ?
C50 Pd1 Cl1 93.32(16) . . ?
C50 Pd1 Cl2 171.56(16) . . ?
C50 Pd1 Cl3 90.61(16) . . ?
Cl2 Pd2 Cl3 85.10(6) . . ?
Cl4 Pd2 Cl2 172.30(7) . . ?
Cl4 Pd2 Cl3 90.56(6) . . ?
C25 Pd2 Cl2 93.22(16) . . ?
C25 Pd2 Cl3 174.73(16) . . ?
C25 Pd2 Cl4 91.65(16) . . ?
Pd2 Cl2 Pd1 93.55(6) . . ?
Pd1 Cl3 Pd2 93.21(5) . . ?
C23 N1 C30 122.7(4) . . ?
C25 N1 C23 109.8(4) . . ?
C25 N1 C30 127.5(4) . . ?
C13 N2 C9 122.7(4) . . ?
C25 N2 C9 126.8(4) . . ?
C25 N2 C13 110.1(4) . . ?
C50 N3 C46 123.5(4) . . ?
C50 N3 C51 109.2(4) . . ?
C51 N3 C46 125.6(4) . . ?
C50 N4 C62 108.4(4) . . ?
C50 N4 C70 126.4(4) . . ?
C62 N4 C70 125.0(4) . . ?
H1A C1 H1B 109.5 . . ?
H1A C1 H1C 109.5 . . ?
H1B C1 H1C 109.5 . . ?
C2 C1 H1A 109.5 . . ?
C2 C1 H1B 109.5 . . ?
C2 C1 H1C 109.5 . . ?
C1 C2 H2 107.3 . . ?
C1 C2 C3 109.0(6) . . ?
C3 C2 H2 107.3 . . ?
C4 C2 C1 113.4(5) . . ?
C4 C2 H2 107.3 . . ?
C4 C2 C3 112.3(6) . . ?
C2 C3 H3A 109.5 . . ?
C2 C3 H3B 109.5 . . ?
C2 C3 H3C 109.5 . . ?
H3A C3 H3B 109.5 . . ?
H3A C3 H3C 109.5 . . ?
H3B C3 H3C 109.5 . . ?
C5 C4 C2 119.6(6) . . ?
C5 C4 C9 115.5(6) . . ?
C9 C4 C2 124.9(5) . . ?
C4 C5 H5 119.9 . . ?
C6 C5 C4 120.1(6) . . ?
C6 C5 H5 119.9 . . ?
C5 C6 H6 118.6 . . ?
C7 C6 C5 122.8(6) . . ?
C7 C6 H6 118.6 . . ?
C6 C7 H7 120.0 . . ?
C6 C7 C8 120.1(7) . . ?
C8 C7 H7 120.0 . . ?
C7 C8 C9 116.7(6) . . ?
C7 C8 C11 119.6(6) . . ?
C9 C8 C11 123.6(5) . . ?
C4 C9 N2 117.4(5) . . ?
C4 C9 C8 124.7(5) . . ?
C8 C9 N2 117.7(5) . . ?
H10A C10 H10B 109.5 . . ?
H10A C10 H10C 109.5 . . ?
H10B C10 H10C 109.5 . . ?
C11 C10 H10A 109.5 . . ?
C11 C10 H10B 109.5 . . ?
C11 C10 H10C 109.5 . . ?
C8 C11 H11 106.9 . . ?
C10 C11 C8 114.6(6) . . ?
C10 C11 H11 106.9 . . ?
C12 C11 C8 111.1(5) . . ?
C12 C11 C10 110.1(6) . . ?
C12 C11 H11 106.9 . . ?
C11 C12 H12A 109.5 . . ?
C11 C12 H12B 109.5 . . ?
C11 C12 H12C 109.5 . . ?
H12A C12 H12B 109.5 . . ?
H12A C12 H12C 109.5 . . ?
H12B C12 H12C 109.5 . . ?
N2 C13 C14 142.8(5) . . ?
C23 C13 N2 107.5(4) . . ?
C23 C13 C14 109.7(5) . . ?
C15 C14 C13 137.4(5) . . ?
C15 C14 C24 119.2(5) . . ?
C24 C14 C13 103.3(5) . . ?
C14 C15 H15 121.0 . . ?
C14 C15 C16 118.1(6) . . ?
C16 C15 H15 121.0 . . ?
C15 C16 H16 118.8 . . ?
C17 C16 C15 122.4(6) . . ?
C17 C16 H16 118.8 . . ?
C16 C17 H17 119.7 . . ?
C16 C17 C18 120.6(6) . . ?
C18 C17 H17 119.7 . . ?
C17 C18 C19 126.8(6) . . ?
C24 C18 C17 116.6(6) . . ?
C24 C18 C19 116.6(6) . . ?
C18 C19 H19 120.1 . . ?
C20 C19 C18 119.8(6) . . ?
C20 C19 H19 120.1 . . ?
C19 C20 H20 117.9 . . ?
C19 C20 C21 124.1(6) . . ?
C21 C20 H20 117.9 . . ?
C20 C21 H21 121.5 . . ?
C22 C21 C20 116.9(6) . . ?
C22 C21 H21 121.5 . . ?
C21 C22 C23 137.5(5) . . ?
C21 C22 C24 118.8(5) . . ?
C24 C22 C23 103.7(5) . . ?
N1 C23 C22 142.7(5) . . ?
C13 C23 N1 107.1(4) . . ?
C13 C23 C22 110.1(5) . . ?
C14 C24 C22 113.2(5) . . ?
C18 C24 C14 123.1(5) . . ?
C18 C24 C22 123.6(5) . . ?
N1 C25 Pd2 124.6(4) . . ?
N2 C25 Pd2 129.6(4) . . ?
N2 C25 N1 105.5(4) . . ?
H26A C26 H26B 109.5 . . ?
H26A C26 H26C 109.5 . . ?
H26B C26 H26C 109.5 . . ?
C27 C26 H26A 109.5 . . ?
C27 C26 H26B 109.5 . . ?
C27 C26 H26C 109.5 . . ?
C26 C27 H27 107.1 . . ?
C28 C27 C26 109.3(6) . . ?
C28 C27 H27 107.1 . . ?
C29 C27 C26 113.1(5) . . ?
C29 C27 H27 107.1 . . ?
C29 C27 C28 112.6(6) . . ?
C27 C28 H28A 109.5 . . ?
C27 C28 H28B 109.5 . . ?
C27 C28 H28C 109.5 . . ?
H28A C28 H28B 109.5 . . ?
H28A C28 H28C 109.5 . . ?
H28B C28 H28C 109.5 . . ?
C30 C29 C27 122.8(5) . . ?
C34 C29 C27 121.5(6) . . ?
C34 C29 C30 115.7(6) . . ?
C29 C30 N1 117.4(5) . . ?
C31 C30 N1 118.1(5) . . ?
C31 C30 C29 124.2(5) . . ?
C30 C31 C36 123.3(5) . . ?
C32 C31 C30 116.2(6) . . ?
C32 C31 C36 120.5(6) . . ?
C31 C32 H32 119.2 . . ?
C33 C32 C31 121.6(6) . . ?
C33 C32 H32 119.2 . . ?
C32 C33 H33 119.2 . . ?
C32 C33 C34 121.5(6) . . ?
C34 C33 H33 119.2 . . ?
C29 C34 H34 119.6 . . ?
C33 C34 C29 120.8(6) . . ?
C33 C34 H34 119.6 . . ?
H35A C35 H35B 109.5 . . ?
H35A C35 H35C 109.5 . . ?
H35B C35 H35C 109.5 . . ?
C36 C35 H35A 109.5 . . ?
C36 C35 H35B 109.5 . . ?
C36 C35 H35C 109.5 . . ?
C31 C36 C35 109.8(7) . . ?
C31 C36 H36 108.2 . . ?
C31 C36 C37 112.4(6) . . ?
C35 C36 H36 108.2 . . ?
C37 C36 C35 110.0(6) . . ?
C37 C36 H36 108.2 . . ?
C36 C37 H37A 109.5 . . ?
C36 C37 H37B 109.5 . . ?
C36 C37 H37C 109.5 . . ?
H37A C37 H37B 109.5 . . ?
H37A C37 H37C 109.5 . . ?
H37B C37 H37C 109.5 . . ?
H38C C38 H38A 109.5 . . ?
H38C C38 H38B 109.5 . . ?
H38A C38 H38B 109.5 . . ?
C39 C38 H38C 109.5 . . ?
C39 C38 H38A 109.5 . . ?
C39 C38 H38B 109.5 . . ?
C38 C39 H39 107.9 . . ?
C40 C39 C38 108.2(5) . . ?
C40 C39 H39 107.9 . . ?
C40 C39 C41 113.4(5) . . ?
C41 C39 C38 111.4(5) . . ?
C41 C39 H39 107.9 . . ?
C39 C40 H40A 109.5 . . ?
C39 C40 H40B 109.5 . . ?
C39 C40 H40C 109.5 . . ?
H40A C40 H40B 109.5 . . ?
H40A C40 H40C 109.5 . . ?
H40B C40 H40C 109.5 . . ?
C42 C41 C39 119.3(6) . . ?
C46 C41 C39 124.9(5) . . ?
C46 C41 C42 115.6(6) . . ?
C41 C42 H42 119.4 . . ?
C43 C42 C41 121.1(7) . . ?
C43 C42 H42 119.4 . . ?
C42 C43 H43 119.7 . . ?
C44 C43 C42 120.6(7) . . ?
C44 C43 H43 119.7 . . ?
C43 C44 H44 119.3 . . ?
C43 C44 C45 121.5(7) . . ?
C45 C44 H44 119.3 . . ?
C44 C45 C46 117.8(6) . . ?
C44 C45 C48 119.0(6) . . ?
C46 C45 C48 123.1(5) . . ?
C41 C46 N3 119.5(5) . . ?
C41 C46 C45 123.4(5) . . ?
C45 C46 N3 117.1(5) . . ?
H47A C47 H47B 109.5 . . ?
H47A C47 H47C 109.5 . . ?
H47B C47 H47C 109.5 . . ?
C48 C47 H47A 109.5 . . ?
C48 C47 H47B 109.5 . . ?
C48 C47 H47C 109.5 . . ?
C45 C48 C47 107.8(7) . . ?
C45 C48 H48 108.1 . . ?
C45 C48 C49 115.1(6) . . ?
C47 C48 H48 108.1 . . ?
C47 C48 C49 109.5(6) . . ?
C49 C48 H48 108.1 . . ?
C48 C49 H49A 109.5 . . ?
C48 C49 H49B 109.5 . . ?
C48 C49 H49C 109.5 . . ?
H49A C49 H49B 109.5 . . ?
H49A C49 H49C 109.5 . . ?
H49B C49 H49C 109.5 . . ?
N3 C50 Pd1 129.3(4) . . ?
N4 C50 Pd1 123.4(4) . . ?
N4 C50 N3 106.5(4) . . ?
N3 C51 C52 142.9(5) . . ?
C62 C51 N3 107.4(5) . . ?
C62 C51 C52 109.6(5) . . ?
C53 C52 C51 138.1(5) . . ?
C53 C52 C57 118.6(5) . . ?
C57 C52 C51 103.3(5) . . ?
C52 C53 H53 120.7 . . ?
C52 C53 C54 118.5(6) . . ?
C54 C53 H53 120.7 . . ?
C53 C54 H54 118.7 . . ?
C55 C54 C53 122.7(6) . . ?
C55 C54 H54 118.7 . . ?
C54 C55 H55 119.7 . . ?
C54 C55 C56 120.6(6) . . ?
C56 C55 H55 119.7 . . ?
C55 C56 C58 128.2(6) . . ?
C57 C56 C55 116.1(6) . . ?
C57 C56 C58 115.7(6) . . ?
C56 C57 C52 123.4(5) . . ?
C56 C57 C61 123.6(5) . . ?
C61 C57 C52 112.9(5) . . ?
C56 C58 H58 119.6 . . ?
C59 C58 C56 120.8(6) . . ?
C59 C58 H58 119.6 . . ?
C58 C59 H59 119.1 . . ?
C58 C59 C60 121.8(6) . . ?
C60 C59 H59 119.1 . . ?
C59 C60 H60 119.9 . . ?
C61 C60 C59 120.2(6) . . ?
C61 C60 H60 119.9 . . ?
C57 C61 C62 102.6(5) . . ?
C60 C61 C57 117.9(5) . . ?
C60 C61 C62 139.5(6) . . ?
N4 C62 C61 140.0(5) . . ?
C51 C62 N4 108.5(5) . . ?
C51 C62 C61 111.5(5) . . ?
H63A C63 H63B 109.5 . . ?
H63A C63 H63C 109.5 . . ?
H63B C63 H63C 109.5 . . ?
C64 C63 H63A 109.5 . . ?
C64 C63 H63B 109.5 . . ?
C64 C63 H63C 109.5 . . ?
C63 C64 H64 107.3 . . ?
C63 C64 C65 109.2(7) . . ?
C63 C64 C66 115.4(6) . . ?
C65 C64 H64 107.3 . . ?
C66 C64 H64 107.3 . . ?
C66 C64 C65 109.9(7) . . ?
C64 C65 H65A 109.5 . . ?
C64 C65 H65B 109.5 . . ?
C64 C65 H65C 109.5 . . ?
H65A C65 H65B 109.5 . . ?
H65A C65 H65C 109.5 . . ?
H65B C65 H65C 109.5 . . ?
C67 C66 C64 118.8(6) . . ?
C67 C66 C70 116.6(6) . . ?
C70 C66 C64 124.6(6) . . ?
C66 C67 H67 119.5 . . ?
C68 C67 C66 121.1(7) . . ?
C68 C67 H67 119.5 . . ?
C67 C68 H68 119.8 . . ?
C71 C68 C67 120.3(6) . . ?
C71 C68 H68 119.8 . . ?
C70 C69 C71 115.7(6) . . ?
C70 C69 C73 125.2(5) . . ?
C71 C69 C73 119.0(6) . . ?
C66 C70 N4 117.8(5) . . ?
C69 C70 N4 118.1(5) . . ?
C69 C70 C66 123.9(5) . . ?
C68 C71 C69 122.3(7) . . ?
C68 C71 H71 118.8 . . ?
C69 C71 H71 118.8 . . ?
H72A C72 H72B 109.5 . . ?
H72A C72 H72C 109.5 . . ?
H72B C72 H72C 109.5 . . ?
C73 C72 H72A 109.5 . . ?
C73 C72 H72B 109.5 . . ?
C73 C72 H72C 109.5 . . ?
C69 C73 C72 111.0(5) . . ?
C69 C73 H73 107.9 . . ?
C69 C73 C74 111.6(5) . . ?
C72 C73 H73 107.9 . . ?
C72 C73 C74 110.5(6) . . ?
C74 C73 H73 107.9 . . ?
C73 C74 H74A 109.5 . . ?
C73 C74 H74B 109.5 . . ?
C73 C74 H74C 109.5 . . ?
H74A C74 H74B 109.5 . . ?
H74A C74 H74C 109.5 . . ?
H74B C74 H74C 109.5 . . ?

loop_
_geom_bond_atom_site_label_1
_geom_bond_atom_site_label_2
_geom_bond_distance
_geom_bond_site_symmetry_2
_geom_bond_publ_flag
Pd1 Cl1 2.2682(19) . ?
Pd1 Cl2 2.3890(16) . ?
Pd1 Cl3 2.3308(17) . ?
Pd1 C50 1.947(5) . ?
Pd2 Cl2 2.3283(18) . ?
Pd2 Cl3 2.3995(14) . ?
Pd2 Cl4 2.2747(17) . ?
Pd2 C25 1.951(5) . ?
N1 C23 1.373(6) . ?
N1 C25 1.369(6) . ?
N1 C30 1.448(6) . ?
N2 C9 1.444(6) . ?
N2 C13 1.371(6) . ?
N2 C25 1.359(6) . ?
N3 C46 1.448(6) . ?
N3 C50 1.370(6) . ?
N3 C51 1.372(6) . ?
N4 C50 1.355(6) . ?
N4 C62 1.385(6) . ?
N4 C70 1.446(7) . ?
C1 H1A 0.9600 . ?
C1 H1B 0.9600 . ?
C1 H1C 0.9600 . ?
C1 C2 1.522(8) . ?
C2 H2 0.9800 . ?
C2 C3 1.531(8) . ?
C2 C4 1.520(8) . ?
C3 H3A 0.9600 . ?
C3 H3B 0.9600 . ?
C3 H3C 0.9600 . ?
C4 C5 1.383(8) . ?
C4 C9 1.391(8) . ?
C5 H5 0.9300 . ?
C5 C6 1.368(9) . ?
C6 H6 0.9300 . ?
C6 C7 1.356(9) . ?
C7 H7 0.9300 . ?
C7 C8 1.364(8) . ?
C8 C9 1.392(8) . ?
C8 C11 1.524(8) . ?
C10 H10A 0.9600 . ?
C10 H10B 0.9600 . ?
C10 H10C 0.9600 . ?
C10 C11 1.521(8) . ?
C11 H11 0.9800 . ?
C11 C12 1.516(8) . ?
C12 H12A 0.9600 . ?
C12 H12B 0.9600 . ?
C12 H12C 0.9600 . ?
C13 C14 1.471(7) . ?
C13 C23 1.354(7) . ?
C14 C15 1.356(7) . ?
C14 C24 1.398(7) . ?
C15 H15 0.9300 . ?
C15 C16 1.422(8) . ?
C16 H16 0.9300 . ?
C16 C17 1.345(9) . ?
C17 H17 0.9300 . ?
C17 C18 1.398(8) . ?
C18 C19 1.403(8) . ?
C18 C24 1.390(7) . ?
C19 H19 0.9300 . ?
C19 C20 1.349(9) . ?
C20 H20 0.9300 . ?
C20 C21 1.424(8) . ?
C21 H21 0.9300 . ?
C21 C22 1.370(8) . ?
C22 C23 1.448(7) . ?
C22 C24 1.415(7) . ?
C26 H26A 0.9600 . ?
C26 H26B 0.9600 . ?
C26 H26C 0.9600 . ?
C26 C27 1.543(8) . ?
C27 H27 0.9800 . ?
C27 C28 1.536(8) . ?
C27 C29 1.526(8) . ?
C28 H28A 0.9600 . ?
C28 H28B 0.9600 . ?
C28 H28C 0.9600 . ?
C29 C30 1.406(8) . ?
C29 C34 1.405(8) . ?
C30 C31 1.394(8) . ?
C31 C32 1.390(8) . ?
C31 C36 1.513(9) . ?
C32 H32 0.9300 . ?
C32 C33 1.358(10) . ?
C33 H33 0.9300 . ?
C33 C34 1.369(10) . ?
C34 H34 0.9300 . ?
C35 H35A 0.9600 . ?
C35 H35B 0.9600 . ?
C35 H35C 0.9600 . ?
C35 C36 1.530(10) . ?
C36 H36 0.9800 . ?
C36 C37 1.525(9) . ?
C37 H37A 0.9600 . ?
C37 H37B 0.9600 . ?
C37 H37C 0.9600 . ?
C38 H38C 0.9600 . ?
C38 H38A 0.9600 . ?
C38 H38B 0.9600 . ?
C38 C39 1.528(8) . ?
C39 H39 0.9800 . ?
C39 C40 1.511(8) . ?
C39 C41 1.511(8) . ?
C40 H40A 0.9600 . ?
C40 H40B 0.9600 . ?
C40 H40C 0.9600 . ?
C41 C42 1.404(8) . ?
C41 C46 1.378(8) . ?
C42 H42 0.9300 . ?
C42 C43 1.377(9) . ?
C43 H43 0.9300 . ?
C43 C44 1.348(10) . ?
C44 H44 0.9300 . ?
C44 C45 1.355(9) . ?
C45 C46 1.398(8) . ?
C45 C48 1.515(9) . ?
C47 H47A 0.9600 . ?
C47 H47B 0.9600 . ?
C47 H47C 0.9600 . ?
C47 C48 1.523(10) . ?
C48 H48 0.9800 . ?
C48 C49 1.526(9) . ?
C49 H49A 0.9600 . ?
C49 H49B 0.9600 . ?
C49 H49C 0.9600 . ?
C51 C52 1.472(7) . ?
C51 C62 1.331(7) . ?
C52 C53 1.376(7) . ?
C52 C57 1.420(7) . ?
C53 H53 0.9300 . ?
C53 C54 1.409(8) . ?
C54 H54 0.9300 . ?
C54 C55 1.362(9) . ?
C55 H55 0.9300 . ?
C55 C56 1.419(8) . ?
C56 C57 1.395(7) . ?
C56 C58 1.434(9) . ?
C57 C61 1.415(7) . ?
C58 H58 0.9300 . ?
C58 C59 1.340(9) . ?
C59 H59 0.9300 . ?
C59 C60 1.415(8) . ?
C60 H60 0.9300 . ?
C60 C61 1.354(8) . ?
C61 C62 1.467(7) . ?
C63 H63A 0.9600 . ?
C63 H63B 0.9600 . ?
C63 H63C 0.9600 . ?
C63 C64 1.510(9) . ?
C64 H64 0.9800 . ?
C64 C65 1.543(10) . ?
C64 C66 1.520(9) . ?
C65 H65A 0.9600 . ?
C65 H65B 0.9600 . ?
C65 H65C 0.9600 . ?
C66 C67 1.391(9) . ?
C66 C70 1.407(8) . ?
C67 H67 0.9300 . ?
C67 C68 1.378(10) . ?
C68 H68 0.9300 . ?
C68 C71 1.365(9) . ?
C69 C70 1.391(8) . ?
C69 C71 1.399(8) . ?
C69 C73 1.501(8) . ?
C71 H71 0.9300 . ?
C72 H72A 0.9600 . ?
C72 H72B 0.9600 . ?
C72 H72C 0.9600 . ?
C72 C73 1.511(8) . ?
C73 H73 0.9800 . ?
C73 C74 1.513(8) . ?
C74 H74A 0.9600 . ?
C74 H74B 0.9600 . ?
C74 H74C 0.9600 . ?

loop_
_geom_torsion_atom_site_label_1
_geom_torsion_atom_site_label_2
_geom_torsion_atom_site_label_3
_geom_torsion_atom_site_label_4
_geom_torsion
_geom_torsion_site_symmetry_1
_geom_torsion_site_symmetry_2
_geom_torsion_site_symmetry_3
_geom_torsion_site_symmetry_4
_geom_torsion_publ_flag
N1 C30 C31 C32 174.2(5) . . . . ?
N1 C30 C31 C36 -3.9(9) . . . . ?
N2 C13 C14 C15 -2.8(13) . . . . ?
N2 C13 C14 C24 -179.3(7) . . . . ?
N2 C13 C23 N1 0.0(6) . . . . ?
N2 C13 C23 C22 179.0(4) . . . . ?
N3 C51 C52 C53 -1.8(13) . . . . ?
N3 C51 C52 C57 -179.7(7) . . . . ?
N3 C51 C62 N4 0.8(6) . . . . ?
N3 C51 C62 C61 -179.2(4) . . . . ?
C1 C2 C4 C5 -45.5(8) . . . . ?
C1 C2 C4 C9 138.1(6) . . . . ?
C2 C4 C5 C6 -177.9(6) . . . . ?
C2 C4 C9 N2 -0.4(8) . . . . ?
C2 C4 C9 C8 174.8(5) . . . . ?
C3 C2 C4 C5 78.7(7) . . . . ?
C3 C2 C4 C9 -97.8(7) . . . . ?
C4 C5 C6 C7 3.0(10) . . . . ?
C5 C4 C9 N2 -177.0(5) . . . . ?
C5 C4 C9 C8 -1.8(8) . . . . ?
C5 C6 C7 C8 -2.0(10) . . . . ?
C6 C7 C8 C9 -0.9(9) . . . . ?
C6 C7 C8 C11 175.6(6) . . . . ?
C7 C8 C9 N2 177.9(5) . . . . ?
C7 C8 C9 C4 2.8(8) . . . . ?
C7 C8 C11 C10 41.5(8) . . . . ?
C7 C8 C11 C12 -84.0(7) . . . . ?
C9 N2 C13 C14 -7.0(11) . . . . ?
C9 N2 C13 C23 172.7(5) . . . . ?
C9 N2 C25 Pd2 13.7(8) . . . . ?
C9 N2 C25 N1 -172.6(5) . . . . ?
C9 C4 C5 C6 -1.1(9) . . . . ?
C9 C8 C11 C10 -142.3(6) . . . . ?
C9 C8 C11 C12 92.2(7) . . . . ?
C11 C8 C9 N2 1.7(8) . . . . ?
C11 C8 C9 C4 -173.5(5) . . . . ?
C13 N2 C9 C4 89.5(6) . . . . ?
C13 N2 C9 C8 -86.0(6) . . . . ?
C13 N2 C25 Pd2 -174.4(4) . . . . ?
C13 N2 C25 N1 -0.6(6) . . . . ?
C13 C14 C15 C16 -176.1(6) . . . . ?
C13 C14 C24 C18 176.9(5) . . . . ?
C13 C14 C24 C22 -0.5(6) . . . . ?
C14 C13 C23 N1 179.8(4) . . . . ?
C14 C13 C23 C22 -1.1(6) . . . . ?
C14 C15 C16 C17 0.4(10) . . . . ?
C15 C14 C24 C18 -0.4(9) . . . . ?
C15 C14 C24 C22 -177.8(5) . . . . ?
C15 C16 C17 C18 -0.4(10) . . . . ?
C16 C17 C18 C19 178.7(6) . . . . ?
C16 C17 C18 C24 0.0(9) . . . . ?
C17 C18 C19 C20 -178.5(6) . . . . ?
C17 C18 C24 C14 0.4(8) . . . . ?
C17 C18 C24 C22 177.6(5) . . . . ?
C18 C19 C20 C21 1.1(10) . . . . ?
C19 C18 C24 C14 -178.4(5) . . . . ?
C19 C18 C24 C22 -1.3(8) . . . . ?
C19 C20 C21 C22 -1.5(10) . . . . ?
C20 C21 C22 C23 178.2(7) . . . . ?
C20 C21 C22 C24 0.4(8) . . . . ?
C21 C22 C23 N1 1.2(14) . . . . ?
C21 C22 C23 C13 -177.2(7) . . . . ?
C21 C22 C24 C14 178.4(5) . . . . ?
C21 C22 C24 C18 0.9(9) . . . . ?
C23 N1 C25 Pd2 174.8(4) . . . . ?
C23 N1 C25 N2 0.6(6) . . . . ?
C23 N1 C30 C29 85.2(7) . . . . ?
C23 N1 C30 C31 -89.4(7) . . . . ?
C23 C13 C14 C15 177.5(7) . . . . ?
C23 C13 C14 C24 1.0(6) . . . . ?
C23 C22 C24 C14 -0.1(6) . . . . ?
C23 C22 C24 C18 -177.5(5) . . . . ?
C24 C14 C15 C16 -0.1(8) . . . . ?
C24 C18 C19 C20 0.3(9) . . . . ?
C24 C22 C23 N1 179.2(7) . . . . ?
C24 C22 C23 C13 0.8(6) . . . . ?
C25 N1 C23 C13 -0.4(6) . . . . ?
C25 N1 C23 C22 -178.9(7) . . . . ?
C25 N1 C30 C29 -92.3(7) . . . . ?
C25 N1 C30 C31 93.1(7) . . . . ?
C25 N2 C9 C4 -99.5(6) . . . . ?
C25 N2 C9 C8 85.0(6) . . . . ?
C25 N2 C13 C14 -179.4(7) . . . . ?
C25 N2 C13 C23 0.4(6) . . . . ?
C26 C27 C29 C30 -93.6(7) . . . . ?
C26 C27 C29 C34 85.4(7) . . . . ?
C27 C29 C30 N1 5.5(8) . . . . ?
C27 C29 C30 C31 179.7(6) . . . . ?
C27 C29 C34 C33 -179.8(6) . . . . ?
C28 C27 C29 C30 141.8(6) . . . . ?
C28 C27 C29 C34 -39.2(8) . . . . ?
C29 C30 C31 C32 0.0(9) . . . . ?
C29 C30 C31 C36 -178.1(6) . . . . ?
C30 N1 C23 C13 -178.3(5) . . . . ?
C30 N1 C23 C22 3.2(11) . . . . ?
C30 N1 C25 Pd2 -7.4(8) . . . . ?
C30 N1 C25 N2 178.4(5) . . . . ?
C30 C29 C34 C33 -0.7(10) . . . . ?
C30 C31 C32 C33 -0.7(10) . . . . ?
C30 C31 C36 C35 101.6(7) . . . . ?
C30 C31 C36 C37 -135.7(6) . . . . ?
C31 C32 C33 C34 0.7(12) . . . . ?
C32 C31 C36 C35 -76.4(8) . . . . ?
C32 C31 C36 C37 46.3(9) . . . . ?
C32 C33 C34 C29 0.0(11) . . . . ?
C34 C29 C30 N1 -173.5(5) . . . . ?
C34 C29 C30 C31 0.7(9) . . . . ?
C36 C31 C32 C33 177.4(7) . . . . ?
C38 C39 C41 C42 73.0(7) . . . . ?
C38 C39 C41 C46 -102.2(7) . . . . ?
C39 C41 C42 C43 -175.8(7) . . . . ?
C39 C41 C46 N3 -8.0(8) . . . . ?
C39 C41 C46 C45 172.7(5) . . . . ?
C40 C39 C41 C42 -49.4(8) . . . . ?
C40 C39 C41 C46 135.5(6) . . . . ?
C41 C42 C43 C44 2.3(13) . . . . ?
C42 C41 C46 N3 176.6(5) . . . . ?
C42 C41 C46 C45 -2.7(9) . . . . ?
C42 C43 C44 C45 -1.6(14) . . . . ?
C43 C44 C45 C46 -1.1(11) . . . . ?
C43 C44 C45 C48 174.1(8) . . . . ?
C44 C45 C46 N3 -176.0(6) . . . . ?
C44 C45 C46 C41 3.3(9) . . . . ?
C44 C45 C48 C47 -77.6(8) . . . . ?
C44 C45 C48 C49 44.8(10) . . . . ?
C46 N3 C50 Pd1 26.2(7) . . . . ?
C46 N3 C50 N4 -164.1(4) . . . . ?
C46 N3 C51 C52 -17.2(11) . . . . ?
C46 N3 C51 C62 163.7(5) . . . . ?
C46 C41 C42 C43 -0.1(10) . . . . ?
C46 C45 C48 C47 97.3(7) . . . . ?
C46 C45 C48 C49 -140.3(7) . . . . ?
C48 C45 C46 N3 9.0(9) . . . . ?
C48 C45 C46 C41 -171.6(6) . . . . ?
C50 N3 C46 C41 -98.8(6) . . . . ?
C50 N3 C46 C45 80.5(7) . . . . ?
C50 N3 C51 C52 177.7(7) . . . . ?
C50 N3 C51 C62 -1.4(6) . . . . ?
C50 N4 C62 C51 0.1(6) . . . . ?
C50 N4 C62 C61 -179.9(7) . . . . ?
C50 N4 C70 C66 -85.1(7) . . . . ?
C50 N4 C70 C69 97.7(7) . . . . ?
C51 N3 C46 C41 98.1(6) . . . . ?
C51 N3 C46 C45 -82.6(7) . . . . ?
C51 N3 C50 Pd1 -168.3(4) . . . . ?
C51 N3 C50 N4 1.4(6) . . . . ?
C51 C52 C53 C54 -176.6(6) . . . . ?
C51 C52 C57 C56 179.6(5) . . . . ?
C51 C52 C57 C61 -0.4(6) . . . . ?
C52 C51 C62 N4 -178.6(4) . . . . ?
C52 C51 C62 C61 1.4(6) . . . . ?
C52 C53 C54 C55 -3.1(9) . . . . ?
C52 C57 C61 C60 -178.8(5) . . . . ?
C52 C57 C61 C62 1.1(6) . . . . ?
C53 C52 C57 C56 1.2(8) . . . . ?
C53 C52 C57 C61 -178.8(5) . . . . ?
C53 C54 C55 C56 2.9(10) . . . . ?
C54 C55 C56 C57 -0.5(9) . . . . ?
C54 C55 C56 C58 179.1(6) . . . . ?
C55 C56 C57 C52 -1.5(8) . . . . ?
C55 C56 C57 C61 178.5(5) . . . . ?
C55 C56 C58 C59 -179.4(7) . . . . ?
C56 C57 C61 C60 1.2(9) . . . . ?
C56 C57 C61 C62 -178.9(5) . . . . ?
C56 C58 C59 C60 0.6(11) . . . . ?
C57 C52 C53 C54 1.0(8) . . . . ?
C57 C56 C58 C59 0.3(10) . . . . ?
C57 C61 C62 N4 178.4(7) . . . . ?
C57 C61 C62 C51 -1.5(6) . . . . ?
C58 C56 C57 C52 178.8(5) . . . . ?
C58 C56 C57 C61 -1.2(9) . . . . ?
C58 C59 C60 C61 -0.7(11) . . . . ?
C59 C60 C61 C57 -0.2(9) . . . . ?
C59 C60 C61 C62 179.8(7) . . . . ?
C60 C61 C62 N4 -1.7(13) . . . . ?
C60 C61 C62 C51 178.4(7) . . . . ?
C62 N4 C50 Pd1 169.6(4) . . . . ?
C62 N4 C50 N3 -0.9(6) . . . . ?
C62 N4 C70 C66 89.1(7) . . . . ?
C62 N4 C70 C69 -88.0(7) . . . . ?
C62 C51 C52 C53 177.2(7) . . . . ?
C62 C51 C52 C57 -0.6(6) . . . . ?
C63 C64 C66 C67 -37.3(10) . . . . ?
C63 C64 C66 C70 144.2(7) . . . . ?
C64 C66 C67 C68 -178.2(6) . . . . ?
C64 C66 C70 N4 0.1(9) . . . . ?
C64 C66 C70 C69 177.1(6) . . . . ?
C65 C64 C66 C67 86.7(8) . . . . ?
C65 C64 C66 C70 -91.8(8) . . . . ?
C66 C67 C68 C71 0.3(11) . . . . ?
C67 C66 C70 N4 -178.5(5) . . . . ?
C67 C66 C70 C69 -1.5(9) . . . . ?
C67 C68 C71 C69 -0.2(10) . . . . ?
C70 N4 C50 Pd1 -15.3(7) . . . . ?
C70 N4 C50 N3 174.2(5) . . . . ?
C70 N4 C62 C51 -175.1(5) . . . . ?
C70 N4 C62 C61 5.0(11) . . . . ?
C70 C66 C67 C68 0.5(10) . . . . ?
C70 C69 C71 C68 -0.7(9) . . . . ?
C70 C69 C73 C72 105.1(7) . . . . ?
C70 C69 C73 C74 -131.2(6) . . . . ?
C71 C69 C70 N4 178.5(5) . . . . ?
C71 C69 C70 C66 1.6(9) . . . . ?
C71 C69 C73 C72 -73.6(7) . . . . ?
C71 C69 C73 C74 50.1(7) . . . . ?
C73 C69 C70 N4 -0.1(8) . . . . ?
C73 C69 C70 C66 -177.1(5) . . . . ?
C73 C69 C71 C68 178.1(6) . . . . ?
